data_4029608
loop_
_publ_author_name
'Janody, Simon'
'Hermange, Philippe'
'Retailleau, Pascal'
'Thierry, Josiane'
'Dodd, Robert H.'

_publ_section_title
;
 Diastereoselective Three-Component Vinylogous Mannich Reaction of
 Nitrogen Heterocycles, Acyl/Sulfonyl Chlorides, and
 Silyloxyfurans/pyrroles.
;
_journal_issue 12
_journal_name_full 'The Journal of organic chemistry'
_journal_page_first 5673
_journal_page_last 5683
_journal_paper_doi 10.1021/jo500827j
_journal_volume 79
_journal_year 2014
_chemical_formula_moiety 'C19 H15 N O3'
_chemical_formula_sum 'C19 H15 N O3'
_chemical_formula_weight 305.32
_chemical_name_systematic
; 
5-(5-acetyl-5,6-dihydrophenanthridin-6-yl)furan-2(5H)-one
;
_space_group_IT_number 29
_symmetry_cell_setting orthorhombic
_symmetry_space_group_name_Hall 'P 2c -2ac'
_symmetry_space_group_name_H-M 'P c a 21'
_atom_sites_solution_hydrogens difmap
_atom_sites_solution_primary direct
_atom_sites_solution_secondary difmap
_audit_creation_method SHELXL-97
_cell_angle_alpha 90.00
_cell_angle_beta 90.00
_cell_angle_gamma 90.00
_cell_formula_units_Z 4
_cell_length_a 12.0964(8)
_cell_length_b 12.2829(4)
_cell_length_c 10.3170(2)
_cell_measurement_reflns_used 3554
_cell_measurement_temperature 193(2)
_cell_measurement_theta_max 68.2
_cell_measurement_theta_min 3.6
_cell_volume 1532.89(12)
_computing_cell_refinement 'CrystalClear-SM Expert 2.0 r4 (Rigaku, 2009)'
_computing_data_collection 'CrystalClear-SM Expert 2.0 r4 (Rigaku, 2009)'
_computing_data_reduction 'CrystalClear-SM Expert 2.0 r4 (Rigaku, 2009)'
_computing_molecular_graphics 'PLATON (Spek, 2003)'
_computing_publication_material 'SHELXL97 (Sheldrick, 2008)'
_computing_structure_refinement 'SHELXL97 (Sheldrick, 2008); CRYSTALBUILDER (Welter, 2006)'
_computing_structure_solution 'SHELXS97 (Sheldrick, 2008)'
_diffrn_ambient_temperature 193(2)
_diffrn_detector_type 'RAPID II large area curved imaging plate detector '
_diffrn_measured_fraction_theta_full 0.996
_diffrn_measured_fraction_theta_max 0.997
_diffrn_measurement_details
;
scan:
    Number of images: 36
               Slice: 20.0000 - 200.0000
         Image width: 5.0000
            Exp time: 120.0000
       Rotation axis: Omega
               Omega: 0.0000
                 Chi: 54.0000
                 Phi: 180.0000
                 XTD: 127.4000
              2theta: 0.0000
scan:
    Number of images: 18
               Slice: 20.0000 - 110.0000
         Image width: 5.0000
            Exp time: 120.0000
       Rotation axis: Omega
               Omega: 0.0000
                 Chi: 0.0000
                 Phi: 0.0000
                 XTD: 127.4000
              2theta: 0.0000
scan:
    Number of images: 11
               Slice: 65.0000 - 123.0000
         Image width: 5.0000
            Exp time: 120.0000
       Rotation axis: Omega
               Omega: 0.0000
                 Chi: 54.0000
                 Phi: 0.0000
                 XTD: 127.4000
              2theta: 0.0000

;
_diffrn_measurement_device_type 'Rigaku rapid II RAXIS conversion'
_diffrn_measurement_method 'profile data from \w-scans'
_diffrn_orient_matrix_type FS_PROCESS
_diffrn_orient_matrix_UB_11 -0.059148
_diffrn_orient_matrix_UB_12 0.039484
_diffrn_orient_matrix_UB_13 -0.051787
_diffrn_orient_matrix_UB_21 -0.008650
_diffrn_orient_matrix_UB_22 -0.067392
_diffrn_orient_matrix_UB_23 -0.045793
_diffrn_orient_matrix_UB_31 -0.076300
_diffrn_orient_matrix_UB_32 -0.022968
_diffrn_orient_matrix_UB_33 0.045336
_diffrn_radiation_monochromator graphite
_diffrn_radiation_source 'fine-focus sealed tube'
_diffrn_radiation_type CuK\a
_diffrn_radiation_wavelength 1.54187
_diffrn_reflns_av_R_equivalents 0.0483
_diffrn_reflns_av_sigmaI/netI 0.0472
_diffrn_reflns_limit_h_max 12
_diffrn_reflns_limit_h_min -14
_diffrn_reflns_limit_k_max 14
_diffrn_reflns_limit_k_min -14
_diffrn_reflns_limit_l_max 8
_diffrn_reflns_limit_l_min -12
_diffrn_reflns_number 6169
_diffrn_reflns_theta_full 68.24
_diffrn_reflns_theta_max 68.24
_diffrn_reflns_theta_min 3.60
_exptl_absorpt_coefficient_mu 0.731
_exptl_absorpt_correction_T_max 1.000
_exptl_absorpt_correction_T_min 0.764
_exptl_absorpt_correction_type multi-scan
_exptl_absorpt_process_details 'FS_ABSCOR (Rigaku, 2009)'
_exptl_crystal_colour colourless
_exptl_crystal_density_diffrn 1.323
_exptl_crystal_density_method 'not measured'
_exptl_crystal_description 'rectangular plate'
_exptl_crystal_F_000 640
_exptl_crystal_size_max 0.59
_exptl_crystal_size_mid 0.25
_exptl_crystal_size_min 0.10
_refine_diff_density_max 0.166
_refine_diff_density_min -0.221
_refine_diff_density_rms 0.039
_refine_ls_abs_structure_details 'Flack H D (1983), Acta Cryst. A39, 876-881'
_refine_ls_abs_structure_Flack 0.0(2)
_refine_ls_extinction_method none
_refine_ls_goodness_of_fit_ref 1.061
_refine_ls_hydrogen_treatment constr
_refine_ls_matrix_type full
_refine_ls_number_parameters 209
_refine_ls_number_reflns 2365
_refine_ls_number_restraints 1
_refine_ls_restrained_S_all 1.060
_refine_ls_R_factor_all 0.0366
_refine_ls_R_factor_gt 0.0345
_refine_ls_shift/su_max 0.000
_refine_ls_shift/su_mean 0.000
_refine_ls_structure_factor_coef Fsqd
_refine_ls_weighting_details 'calc w=1/[\s^2^(Fo^2^)+(0.0480P)^2^+0.0533P] where P=(Fo^2^+2Fc^2^)/3'
_refine_ls_weighting_scheme calc
_refine_ls_wR_factor_gt 0.0866
_refine_ls_wR_factor_ref 0.0896
_reflns_number_gt 2192
_reflns_number_total 2368
_reflns_threshold_expression >2sigma(I)
_cod_data_source_file jo500827j_si_001.cif
_cod_data_source_block sj310-A
_cod_depositor_comments 'Adding full bibliography for 4029606--4029611.cif.'
_cod_database_code 4029608

loop_
_symmetry_equiv_pos_as_xyz
'x, y, z'
'-x, -y, z+1/2'
'-x+1/2, y, z+1/2'
'x+1/2, -y, z'

loop_
_atom_site_label
_atom_site_type_symbol
_atom_site_fract_x
_atom_site_fract_y
_atom_site_fract_z
_atom_site_U_iso_or_equiv
_atom_site_adp_type
_atom_site_occupancy
_atom_site_symmetry_multiplicity
_atom_site_calc_flag
_atom_site_refinement_flags
O1 O 0.11939(9) 0.60003(10) 0.54992(14) 0.0310(3) Uani 1 1 d .
O2 O -0.11920(10) 0.62931(11) 0.19501(15) 0.0420(4) Uani 1 1 d .
O3 O 0.29604(10) 0.55312(12) 0.52062(19) 0.0532(5) Uani 1 1 d .
N6 N 0.00910(11) 0.70870(12) 0.32182(17) 0.0284(4) Uani 1 1 d .
C1 C -0.04698(13) 0.66783(15) 0.43842(19) 0.0292(4) Uani 1 1 d .
H1 H -0.1219 0.6422 0.4110 0.035 Uiso 1 1 calc R
C2 C -0.06419(13) 0.76076(15) 0.5322(2) 0.0312(4) Uani 1 1 d .
C3 C -0.15462(16) 0.76007(18) 0.6157(3) 0.0448(5) Uani 1 1 d .
H3 H -0.2044 0.7003 0.6153 0.054 Uiso 1 1 calc R
C4 C -0.17180(19) 0.8460(2) 0.6988(3) 0.0574(7) Uani 1 1 d .
H4 H -0.2330 0.8450 0.7565 0.069 Uiso 1 1 calc R
C5 C -0.10059(19) 0.9337(2) 0.6989(3) 0.0556(7) Uani 1 1 d .
H5 H -0.1137 0.9933 0.7555 0.067 Uiso 1 1 calc R
C6 C -0.01058(18) 0.93505(18) 0.6172(2) 0.0447(5) Uani 1 1 d .
H6 H 0.0381 0.9957 0.6181 0.054 Uiso 1 1 calc R
C7 C 0.00998(14) 0.84826(15) 0.5329(2) 0.0326(4) Uani 1 1 d .
C8 C 0.10824(14) 0.84282(14) 0.4482(2) 0.0314(4) Uani 1 1 d .
C9 C 0.01382(13) 0.56879(15) 0.4967(2) 0.0297(4) Uani 1 1 d .
H9 H -0.0328 0.5348 0.5658 0.036 Uiso 1 1 calc R
C10 C 0.04163(15) 0.48607(15) 0.3962(2) 0.0356(4) Uani 1 1 d .
H10 H -0.0106 0.4489 0.3436 0.043 Uiso 1 1 calc R
C11 C 0.14935(16) 0.47237(16) 0.3915(3) 0.0415(5) Uani 1 1 d .
H11 H 0.1877 0.4253 0.3338 0.050 Uiso 1 1 calc R
C12 C 0.20019(14) 0.54198(15) 0.4902(2) 0.0364(5) Uani 1 1 d .
C13 C -0.03960(14) 0.69059(15) 0.2042(2) 0.0306(4) Uani 1 1 d .
C14 C 0.00418(18) 0.74938(16) 0.0873(2) 0.0394(5) Uani 1 1 d .
H14A H 0.0364 0.8190 0.1141 0.059 Uiso 1 1 calc R
H14B H -0.0563 0.7627 0.0262 0.059 Uiso 1 1 calc R
H14C H 0.0611 0.7048 0.0454 0.059 Uiso 1 1 calc R
C15 C 0.10821(13) 0.76968(15) 0.34429(19) 0.0287(4) Uani 1 1 d .
C16 C 0.20229(14) 0.75245(17) 0.2709(2) 0.0366(5) Uani 1 1 d .
H16 H 0.2020 0.6999 0.2034 0.044 Uiso 1 1 calc R
C17 C 0.29673(16) 0.8121(2) 0.2964(2) 0.0453(6) Uani 1 1 d .
H17 H 0.3612 0.8011 0.2455 0.054 Uiso 1 1 calc R
C18 C 0.29775(17) 0.8876(2) 0.3956(2) 0.0469(6) Uani 1 1 d .
H18 H 0.3622 0.9298 0.4112 0.056 Uiso 1 1 calc R
C19 C 0.20499(16) 0.90196(16) 0.4725(2) 0.0402(5) Uani 1 1 d .
H19 H 0.2071 0.9524 0.5423 0.048 Uiso 1 1 calc R

loop_
_atom_site_aniso_label
_atom_site_aniso_U_11
_atom_site_aniso_U_22
_atom_site_aniso_U_33
_atom_site_aniso_U_23
_atom_site_aniso_U_13
_atom_site_aniso_U_12
O1 0.0276(6) 0.0289(6) 0.0366(8) -0.0010(6) -0.0039(6) 0.0005(5)
O2 0.0396(7) 0.0459(8) 0.0407(9) -0.0034(7) -0.0087(7) -0.0099(6)
O3 0.0297(7) 0.0540(9) 0.0758(12) -0.0052(10) -0.0073(8) 0.0069(6)
N6 0.0261(7) 0.0310(8) 0.0282(9) -0.0004(7) -0.0002(6) -0.0032(6)
C1 0.0242(8) 0.0327(9) 0.0306(11) 0.0009(8) 0.0016(8) -0.0022(7)
C2 0.0292(8) 0.0343(10) 0.0300(11) 0.0020(9) -0.0017(8) 0.0072(7)
C3 0.0371(10) 0.0514(13) 0.0459(14) -0.0008(12) 0.0062(10) 0.0093(9)
C4 0.0535(12) 0.0683(17) 0.0505(15) -0.0068(14) 0.0163(12) 0.0210(12)
C5 0.0671(14) 0.0517(15) 0.0479(15) -0.0120(13) 0.0007(13) 0.0253(12)
C6 0.0564(12) 0.0340(11) 0.0437(14) -0.0050(11) -0.0107(11) 0.0115(9)
C7 0.0375(9) 0.0296(10) 0.0307(11) 0.0010(9) -0.0069(8) 0.0086(7)
C8 0.0354(9) 0.0274(10) 0.0314(11) 0.0062(9) -0.0082(9) -0.0019(7)
C9 0.0276(8) 0.0273(9) 0.0341(10) 0.0004(9) -0.0013(8) -0.0046(7)
C10 0.0423(10) 0.0264(9) 0.0381(11) 0.0000(9) -0.0053(9) -0.0020(8)
C11 0.0437(11) 0.0355(10) 0.0454(12) -0.0064(11) -0.0004(10) 0.0095(8)
C12 0.0324(9) 0.0301(10) 0.0468(12) 0.0024(10) -0.0018(9) 0.0046(7)
C13 0.0300(8) 0.0297(9) 0.0320(11) -0.0027(9) -0.0036(8) 0.0026(7)
C14 0.0494(11) 0.0377(12) 0.0312(12) 0.0012(10) -0.0052(9) -0.0041(9)
C15 0.0298(9) 0.0273(9) 0.0291(10) 0.0067(8) -0.0032(8) -0.0043(7)
C16 0.0337(9) 0.0444(12) 0.0317(10) 0.0066(9) 0.0013(8) -0.0021(9)
C17 0.0344(10) 0.0606(14) 0.0408(13) 0.0192(12) 0.0003(9) -0.0084(10)
C18 0.0391(11) 0.0591(14) 0.0426(13) 0.0184(12) -0.0100(10) -0.0218(9)
C19 0.0489(11) 0.0349(11) 0.0369(13) 0.0081(10) -0.0146(9) -0.0126(8)

loop_
_atom_type_symbol
_atom_type_description
_atom_type_scat_dispersion_real
_atom_type_scat_dispersion_imag
_atom_type_scat_source
C C 0.0181 0.0091 'International Tables Vol C Tables 4.2.6.8 and 6.1.1.4'
H H 0.0000 0.0000 'International Tables Vol C Tables 4.2.6.8 and 6.1.1.4'
N N 0.0311 0.0180 'International Tables Vol C Tables 4.2.6.8 and 6.1.1.4'
O O 0.0492 0.0322 'International Tables Vol C Tables 4.2.6.8 and 6.1.1.4'

loop_
_geom_angle_atom_site_label_1
_geom_angle_atom_site_label_2
_geom_angle_atom_site_label_3
_geom_angle
C12 O1 C9 108.97(14)
C13 N6 C15 126.11(16)
C13 N6 C1 118.17(13)
C15 N6 C1 115.63(15)
N6 C1 C2 109.26(14)
N6 C1 C9 111.60(14)
C2 C1 C9 114.30(16)
N6 C1 H1 107.1
C2 C1 H1 107.1
C9 C1 H1 107.1
C3 C2 C7 120.32(19)
C3 C2 C1 119.99(16)
C7 C2 C1 119.67(16)
C4 C3 C2 120.0(2)
C4 C3 H3 120.0
C2 C3 H3 120.0
C3 C4 C5 120.3(2)
C3 C4 H4 119.8
C5 C4 H4 119.8
C6 C5 C4 120.2(2)
C6 C5 H5 119.9
C4 C5 H5 119.9
C5 C6 C7 120.8(2)
C5 C6 H6 119.6
C7 C6 H6 119.6
C6 C7 C2 118.34(19)
C6 C7 C8 123.07(18)
C2 C7 C8 118.56(17)
C15 C8 C19 118.06(17)
C15 C8 C7 118.84(16)
C19 C8 C7 122.93(19)
O1 C9 C10 104.27(13)
O1 C9 C1 111.14(14)
C10 C9 C1 111.96(17)
O1 C9 H9 109.8
C10 C9 H9 109.8
C1 C9 H9 109.8
C11 C10 C9 109.69(18)
C11 C10 H10 125.2
C9 C10 H10 125.2
C10 C11 C12 108.38(19)
C10 C11 H11 125.8
C12 C11 H11 125.8
O3 C12 O1 120.9(2)
O3 C12 C11 130.45(19)
O1 C12 C11 108.65(15)
O2 C13 N6 120.46(18)
O2 C13 C14 120.67(18)
N6 C13 C14 118.84(16)
C13 C14 H14A 109.5
C13 C14 H14B 109.5
H14A C14 H14B 109.5
C13 C14 H14C 109.5
H14A C14 H14C 109.5
H14B C14 H14C 109.5
C16 C15 C8 121.17(16)
C16 C15 N6 121.34(17)
C8 C15 N6 117.39(15)
C17 C16 C15 119.7(2)
C17 C16 H16 120.2
C15 C16 H16 120.2
C18 C17 C16 120.3(2)
C18 C17 H17 119.9
C16 C17 H17 119.9
C17 C18 C19 120.16(18)
C17 C18 H18 119.9
C19 C18 H18 119.9
C18 C19 C8 120.6(2)
C18 C19 H19 119.7
C8 C19 H19 119.7

loop_
_geom_bond_atom_site_label_1
_geom_bond_atom_site_label_2
_geom_bond_distance
O1 C12 1.358(2)
O1 C9 1.442(2)
O2 C13 1.226(2)
O3 C12 1.209(2)
N6 C13 1.367(3)
N6 C15 1.433(2)
N6 C1 1.469(2)
C1 C2 1.511(3)
C1 C9 1.543(3)
C1 H1 1.0000
C2 C3 1.392(3)
C2 C7 1.400(2)
C3 C4 1.376(3)
C3 H3 0.9500
C4 C5 1.378(4)
C4 H4 0.9500
C5 C6 1.377(3)
C5 H5 0.9500
C6 C7 1.398(3)
C6 H6 0.9500
C7 C8 1.477(3)
C8 C15 1.399(3)
C8 C19 1.400(2)
C9 C10 1.490(3)
C9 H9 1.0000
C10 C11 1.315(3)
C10 H10 0.9500
C11 C12 1.465(3)
C11 H11 0.9500
C13 C14 1.502(3)
C14 H14A 0.9800
C14 H14B 0.9800
C14 H14C 0.9800
C15 C16 1.383(3)
C16 C17 1.382(3)
C16 H16 0.9500
C17 C18 1.381(4)
C17 H17 0.9500
C18 C19 1.385(3)
C18 H18 0.9500
C19 H19 0.9500

loop_
_geom_torsion_atom_site_label_1
_geom_torsion_atom_site_label_2
_geom_torsion_atom_site_label_3
_geom_torsion_atom_site_label_4
_geom_torsion
C13 N6 C1 C2 -124.93(16)
C15 N6 C1 C2 51.83(18)
C13 N6 C1 C9 107.68(18)
C15 N6 C1 C9 -75.56(19)
N6 C1 C2 C3 149.76(18)
C9 C1 C2 C3 -84.4(2)
N6 C1 C2 C7 -29.0(2)
C9 C1 C2 C7 96.8(2)
C7 C2 C3 C4 0.4(3)
C1 C2 C3 C4 -178.3(2)
C2 C3 C4 C5 0.8(4)
C3 C4 C5 C6 -1.1(4)
C4 C5 C6 C7 0.2(3)
C5 C6 C7 C2 1.0(3)
C5 C6 C7 C8 -176.7(2)
C3 C2 C7 C6 -1.3(3)
C1 C2 C7 C6 177.50(17)
C3 C2 C7 C8 176.53(18)
C1 C2 C7 C8 -4.7(3)
C6 C7 C8 C15 -163.34(18)
C2 C7 C8 C15 19.0(3)
C6 C7 C8 C19 21.4(3)
C2 C7 C8 C19 -156.30(18)
C12 O1 C9 C10 -0.86(19)
C12 O1 C9 C1 -121.66(17)
N6 C1 C9 O1 68.3(2)
C2 C1 C9 O1 -56.3(2)
N6 C1 C9 C10 -47.86(19)
C2 C1 C9 C10 -172.48(14)
O1 C9 C10 C11 -0.6(2)
C1 C9 C10 C11 119.69(18)
C9 C10 C11 C12 1.7(2)
C9 O1 C12 O3 -178.7(2)
C9 O1 C12 C11 1.8(2)
C10 C11 C12 O3 178.4(2)
C10 C11 C12 O1 -2.2(2)
C15 N6 C13 O2 173.71(16)
C1 N6 C13 O2 -9.9(3)
C15 N6 C13 C14 -7.9(3)
C1 N6 C13 C14 168.43(17)
C19 C8 C15 C16 2.8(3)
C7 C8 C15 C16 -172.66(18)
C19 C8 C15 N6 179.17(16)
C7 C8 C15 N6 3.7(2)
C13 N6 C15 C16 -47.9(3)
C1 N6 C15 C16 135.64(19)
C13 N6 C15 C8 135.76(18)
C1 N6 C15 C8 -40.7(2)
C8 C15 C16 C17 -3.1(3)
N6 C15 C16 C17 -179.32(19)
C15 C16 C17 C18 0.8(3)
C16 C17 C18 C19 1.7(3)
C17 C18 C19 C8 -2.0(3)
C15 C8 C19 C18 -0.2(3)
C7 C8 C19 C18 175.04(19)
